data_7223136
loop_
_publ_author_name
'Wang, Hua-Hua'
'Yuan, Hui-Qing'
'Mahmood, Mian HR'
'Jiang, Yi-Yu'
'Cheng, Fan'
'Shi, Lei'
'Liu, Hai-Yang'

_publ_section_title
;
 Crystal Structure, Magnetic and Catalytic Oxidation Property of
 Manganese(III) Tetrakis(ethoxycarbonyl)porphyrin
;
_journal_name_full 'RSC Adv.'
_journal_paper_doi 10.1039/C5RA15943A
_journal_year 2015
_chemical_formula_moiety 'C32 H28 Cl Mn N4 O8'
_chemical_formula_sum 'C32 H28 Cl Mn N4 O8'
_chemical_formula_weight 686.99
_chemical_name_common MnTECP
_chemical_name_systematic '5,10,15,20-tetrakis(ethyloxycarbonyl)porphyrin manganese(III) chloride '
_space_group_crystal_system monoclinic
_space_group_IT_number 14
_space_group_name_Hall '-P 2ybc'
_space_group_name_H-M_alt 'P 1 21/c 1'
_symmetry_Int_Tables_number 14
_symmetry_space_group_name_Hall '-P 2ybc'
_symmetry_space_group_name_H-M 'P 1 21/c 1'
_atom_sites_solution_primary iterative
_audit_creation_date 2014-05-15
_audit_creation_method
;
Olex2 1.2
(compiled 2014.03.20 svn.r2914 for OlexSys, GUI svn.r4816)
;
_audit_update_record
;
2015-04-11 deposited with the CCDC.
2015-10-30 downloaded from the CCDC.
;
_cell_angle_alpha 90
_cell_angle_beta 100.638(2)
_cell_angle_gamma 90
_cell_formula_units_Z 4
_cell_length_a 14.9631(4)
_cell_length_b 9.6880(3)
_cell_length_c 21.4177(5)
_cell_measurement_reflns_used 4206
_cell_measurement_temperature 151(5)
_cell_measurement_theta_max 61.0200
_cell_measurement_theta_min 2.9880
_cell_volume 3051.40(15)
_computing_cell_refinement
;
CrysAlisPro, Agilent Technologies,
Version 1.171.36.28 (release 01-02-2013 CrysAlis171 .NET)
(compiled Feb  1 2013,16:14:44)
;
_computing_data_collection
;
CrysAlisPro, Agilent Technologies,
Version 1.171.36.28 (release 01-02-2013 CrysAlis171 .NET)
(compiled Feb  1 2013,16:14:44)
;
_computing_data_reduction
;
CrysAlisPro, Agilent Technologies,
Version 1.171.36.28 (release 01-02-2013 CrysAlis171 .NET)
(compiled Feb  1 2013,16:14:44)
;
_computing_molecular_graphics 'Olex2 (Dolomanov et al., 2009)'
_computing_publication_material 'Olex2 (Dolomanov et al., 2009)'
_computing_structure_refinement 'olex2.refine (Bourhis et al., 2013)'
_computing_structure_solution 'olex2.solve (Bourhis et al., 2013)'
_diffrn_ambient_temperature 151(5)
_diffrn_detector_area_resol_mean 16.0855
_diffrn_measured_fraction_theta_full 0.9867
_diffrn_measured_fraction_theta_max 0.9865
_diffrn_measurement_device_type 'Xcalibur, Sapphire3, Gemini ultra'
_diffrn_measurement_method '\w scans'
_diffrn_orient_matrix_UB_11 -0.0300845000
_diffrn_orient_matrix_UB_12 -0.1094211000
_diffrn_orient_matrix_UB_13 -0.0516746000
_diffrn_orient_matrix_UB_21 0.0458304000
_diffrn_orient_matrix_UB_22 -0.1133368000
_diffrn_orient_matrix_UB_23 0.0453895000
_diffrn_orient_matrix_UB_31 -0.0893299000
_diffrn_orient_matrix_UB_32 -0.0213770000
_diffrn_orient_matrix_UB_33 0.0249215000
_diffrn_radiation_monochromator mirror
_diffrn_radiation_type 'Cu K\a'
_diffrn_radiation_wavelength 1.54184
_diffrn_reflns_av_R_equivalents 0.0372
_diffrn_reflns_av_unetI/netI 0.0453
_diffrn_reflns_limit_h_max 15
_diffrn_reflns_limit_h_min -16
_diffrn_reflns_limit_k_max 10
_diffrn_reflns_limit_k_min -10
_diffrn_reflns_limit_l_max 24
_diffrn_reflns_limit_l_min -18
_diffrn_reflns_number 10067
_diffrn_reflns_theta_full 61.0012
_diffrn_reflns_theta_max 61.00
_diffrn_reflns_theta_min 3.00
_diffrn_source 'Enhance Ultra (Cu) X-ray Source'
_exptl_absorpt_coefficient_mu 4.831
_exptl_absorpt_correction_T_max 1.00000
_exptl_absorpt_correction_T_min 0.20233
_exptl_absorpt_correction_type multi-scan
_exptl_absorpt_process_details
;
CrysAlisPro, Agilent Technologies,
Version 1.171.36.28 (release 01-02-2013 CrysAlis171 .NET)
(compiled Feb  1 2013,16:14:44)
Empirical absorption correction using spherical harmonics,
 implemented in SCALE3 ABSPACK scaling algorithm.
;
_exptl_crystal_colour black
_exptl_crystal_density_diffrn 1.4953
_exptl_crystal_F_000 1419.8109
_exptl_crystal_preparation 'Magnetic properties'
_exptl_crystal_recrystallization_method 'Re-crystallisation from solvent: Dichloromethane and hexane'
_refine_diff_density_max 0.5217
_refine_diff_density_min -0.4362
_refine_diff_density_rms 0.0749
_refine_ls_d_res_high 0.8814
_refine_ls_d_res_low 14.7059
_refine_ls_goodness_of_fit_ref 0.9094
_refine_ls_hydrogen_treatment mixed
_refine_ls_matrix_type full
_refine_ls_number_constraints 17
_refine_ls_number_parameters 481
_refine_ls_number_reflns 4591
_refine_ls_number_restraints 0
_refine_ls_restrained_S_all 0.9094
_refine_ls_R_factor_all 0.0454
_refine_ls_R_factor_gt 0.0409
_refine_ls_shift/su_max 0.0007
_refine_ls_shift/su_mean 0.0000
_refine_ls_structure_factor_coef Fsqd
_refine_ls_weighting_details 'w=1/[\s^2^(Fo^2^)+(0.1P)^2^] where P=(Fo^2^+2Fc^2^)/3'
_refine_ls_weighting_scheme calc
_refine_ls_wR_factor_gt 0.1131
_refine_ls_wR_factor_ref 0.1197
_reflns_Friedel_coverage 0.0
_reflns_limit_h_max 16
_reflns_limit_h_min -16
_reflns_limit_k_max 10
_reflns_limit_k_min 0
_reflns_limit_l_max 24
_reflns_limit_l_min 0
_reflns_number_gt 4119
_reflns_number_total 4591
_reflns_threshold_expression I>=2u(I)
_cod_data_source_file c5ra15943a1.cif
_cod_data_source_block MnTECP
_cod_original_cell_volume 3051.41(13)
_cod_database_code 7223136
_reflns_odcompleteness_completeness 98.06
_reflns_odcompleteness_iscentric 1
_reflns_odcompleteness_theta 61.08
_olex2_refinement_description
;
;

loop_
_space_group_symop_id
_space_group_symop_operation_xyz
1 x,y,z
2 -x,y+1/2,-z+1/2
3 -x,-y,-z
4 x,-y-1/2,z-1/2

loop_
_atom_site_label
_atom_site_type_symbol
_atom_site_fract_x
_atom_site_fract_y
_atom_site_fract_z
_atom_site_U_iso_or_equiv
_atom_site_adp_type
_atom_site_occupancy
_atom_site_refinement_flags_posn
Mn1 Mn 0.19204(2) 0.03487(4) 0.448601(17) 0.01945(16) Uani 1.000000 .
Cl2 Cl 0.27536(4) 0.24826(6) 0.44478(3) 0.03093(19) Uani 1.000000 .
O3 O -0.12370(11) 0.21282(19) 0.54224(8) 0.0279(4) Uani 1.000000 .
O4 O -0.07942(12) 0.38920(19) 0.48712(9) 0.0331(4) Uani 1.000000 .
O5 O -0.05436(12) -0.0600(2) 0.22846(8) 0.0321(4) Uani 1.000000 .
O6 O 0.47018(13) -0.3228(2) 0.40893(11) 0.0440(5) Uani 1.000000 .
O7 O 0.48836(12) -0.1466(2) 0.34450(10) 0.0403(5) Uani 1.000000 .
O8 O 0.04421(15) 0.0547(2) 0.17975(10) 0.0420(5) Uani 1.000000 .
O9 O 0.37151(14) -0.1044(2) 0.70105(10) 0.0467(5) Uani 1.000000 .
N10 N 0.15366(13) 0.0790(2) 0.53197(9) 0.0201(4) Uani 1.000000 .
O11 O 0.34008(11) 0.1222(2) 0.70147(8) 0.0337(5) Uani 1.000000 .
N12 N 0.21760(13) -0.0412(2) 0.36550(10) 0.0223(5) Uani 1.000000 .
C13 C 0.16285(16) -0.0346(3) 0.30636(12) 0.0243(6) Uani 1.000000 .
N14 N 0.06841(12) 0.0982(2) 0.40203(9) 0.0207(4) Uani 1.000000 .
N15 N 0.30461(13) -0.0585(2) 0.49628(10) 0.0225(4) Uani 1.000000 .
C16 C 0.00658(15) 0.1894(2) 0.49214(11) 0.0205(5) Uani 1.000000 .
C17 C -0.07294(15) 0.2632(3) 0.51051(11) 0.0224(5) Uani 1.000000 .
C18 C 0.37290(16) -0.1158(3) 0.46939(13) 0.0256(5) Uani 1.000000 .
C19 C -0.06861(16) 0.2102(3) 0.37822(12) 0.0249(5) Uani 1.000000 .
C20 C 0.00457(15) 0.1697(3) 0.42755(11) 0.0214(5) Uani 1.000000 .
C21 C 0.36882(16) -0.1377(3) 0.40480(13) 0.0260(6) Uani 1.000000 .
C22 C 0.29112(16) 0.0029(3) 0.60580(12) 0.0248(5) Uani 1.000000 .
C23 C 0.15561(16) 0.1169(3) 0.63851(12) 0.0265(6) Uani 1.000000 .
C24 C 0.07458(15) 0.1437(2) 0.54061(11) 0.0207(5) Uani 1.000000 .
C25 C -0.2000(2) 0.5263(4) 0.42991(17) 0.0503(9) Uani 1.000000 .
C26 C -0.05047(17) 0.1601(3) 0.32301(12) 0.0273(6) Uani 1.000000 .
C27 C 0.20528(16) 0.0630(3) 0.59216(12) 0.0228(5) Uani 1.000000 .
C28 C 0.07614(17) 0.0224(3) 0.29334(12) 0.0238(5) Uani 1.000000 .
C29 C -0.1574(2) 0.4761(4) 0.49381(16) 0.0409(8) Uani 1.000000 .
C30 C 0.03452(16) 0.0893(3) 0.33782(11) 0.0228(5) Uani 1.000000 .
C31 C 0.33706(17) -0.0532(3) 0.56058(13) 0.0250(6) Uani 1.000000 .
C32 C -0.1855(2) 0.0462(4) 0.16090(16) 0.0411(8) Uani 1.000000 .
C33 C 0.29041(17) -0.1383(3) 0.29057(13) 0.0295(6) Uani 1.000000 .
C34 C 0.07570(16) 0.1658(3) 0.60695(12) 0.0245(5) Uani 1.000000 .
C35 C 0.29590(16) -0.1053(3) 0.35680(12) 0.0256(6) Uani 1.000000 .
C36 C 0.02184(18) 0.0103(3) 0.22713(12) 0.0278(6) Uani 1.000000 .
C37 C 0.44977(17) -0.1458(3) 0.51874(13) 0.0301(6) Uani 1.000000 .
C38 C 0.38614(19) 0.1343(4) 0.76747(14) 0.0462(8) Uani 1.000000 .
C39 C 0.44962(17) -0.2007(3) 0.38286(14) 0.0316(6) Uani 1.000000 .
C40 C 0.20849(17) -0.0963(3) 0.25976(13) 0.0283(6) Uani 1.000000 .
C41 C 0.33905(17) -0.0015(3) 0.67454(13) 0.0321(6) Uani 1.000000 .
C42 C -0.1204(2) -0.0739(4) 0.16874(15) 0.0410(7) Uani 1.000000 .
C43 C 0.42770(17) -0.1082(3) 0.57415(14) 0.0311(6) Uani 1.000000 .
C44 C 0.5554(3) -0.5293(4) 0.4204(3) 0.0848(17) Uani 1.000000 .
C45 C 0.5473(3) -0.3919(4) 0.3886(3) 0.0682(13) Uani 1.000000 .
H45a H 0.527(4) -0.429(7) 0.337(3) 0.13(2) Uiso 1.000000 .
H32a H -0.152(3) 0.125(4) 0.1533(17) 0.052(10) Uiso 1.000000 .
H29a H -0.130(3) 0.556(5) 0.517(2) 0.061(12) Uiso 1.000000 .
H37 H 0.5072(19) -0.186(3) 0.5118(13) 0.027(7) Uiso 1.000000 .
H34 H 0.0256(19) 0.205(3) 0.6253(13) 0.031(7) Uiso 1.000000 .
H19 H -0.1216(19) 0.267(3) 0.3826(13) 0.027(7) Uiso 1.000000 .
H23 H 0.1793(18) 0.115(3) 0.6851(14) 0.024(7) Uiso 1.000000 .
H40 H 0.1814(19) -0.094(3) 0.2146(16) 0.031(7) Uiso 1.000000 .
H43 H 0.462(2) -0.111(4) 0.6154(17) 0.041(8) Uiso 1.000000 .
H29b H -0.196(3) 0.426(4) 0.512(2) 0.062(11) Uiso 1.000000 .
H45b H 0.594(2) -0.331(4) 0.3996(15) 0.043(9) Uiso 1.000000 .
H42a H -0.153(2) -0.164(4) 0.1762(17) 0.054(10) Uiso 1.000000 .
H42b H -0.085(2) -0.079(4) 0.1321(19) 0.054(10) Uiso 1.000000 .
H26 H -0.0857(19) 0.164(3) 0.2792(15) 0.032(7) Uiso 1.000000 .
H32b H -0.232(3) 0.032(4) 0.124(2) 0.052(10) Uiso 1.000000 .
H33 H 0.33526(17) -0.1808(3) 0.27253(13) 0.0354(7) Uiso 1.000000 R
C1 C 0.3676(2) 0.2757(5) 0.78952(17) 0.0616(10) Uani 1.000000 .
H32c H -0.210(2) 0.051(3) 0.1981(18) 0.043(9) Uiso 1.000000 .
H25a H -0.1539(3) 0.563(2) 0.4087(5) 0.0755(13) Uiso 1.000000 GR
H25b H -0.2305(15) 0.4512(7) 0.4056(4) 0.0755(13) Uiso 1.000000 GR
H25c H -0.2432(13) 0.5974(19) 0.43402(18) 0.0755(13) Uiso 1.000000 GR
H44a H 0.571(3) -0.5169(5) 0.4656(3) 0.127(3) Uiso 1.000000 GR
H44b H 0.4985(9) -0.5772(17) 0.4101(16) 0.127(3) Uiso 1.000000 GR
H44c H 0.602(2) -0.5822(17) 0.4060(15) 0.127(3) Uiso 1.000000 GR
H38a H 0.36331(19) 0.0653(4) 0.79338(14) 0.0555(10) Uiso 1.000000 R
H38b H 0.45104(19) 0.1204(4) 0.77071(14) 0.0555(10) Uiso 1.000000 R
H1a H 0.3987(16) 0.3425(5) 0.7682(10) 0.0924(15) Uiso 1.000000 GR
H1b H 0.3034(3) 0.2934(12) 0.7800(12) 0.0924(15) Uiso 1.000000 GR
H1c H 0.3889(18) 0.2824(10) 0.8345(3) 0.0924(15) Uiso 1.000000 GR

loop_
_atom_site_aniso_label
_atom_site_aniso_U_11
_atom_site_aniso_U_22
_atom_site_aniso_U_33
_atom_site_aniso_U_12
_atom_site_aniso_U_13
_atom_site_aniso_U_23
Mn1 0.0144(2) 0.0246(3) 0.0209(2) 0.00204(14) 0.00757(16) -0.00176(15)
Cl2 0.0288(3) 0.0289(4) 0.0371(4) -0.0023(2) 0.0114(3) 0.0000(3)
O3 0.0225(8) 0.0310(10) 0.0339(9) 0.0008(7) 0.0145(7) -0.0012(8)
O4 0.0357(10) 0.0291(10) 0.0399(11) 0.0105(8) 0.0210(8) 0.0035(8)
O5 0.0289(10) 0.0406(11) 0.0255(10) -0.0012(8) 0.0016(8) -0.0048(8)
O6 0.0323(10) 0.0378(12) 0.0677(14) 0.0097(9) 0.0248(10) -0.0025(11)
O7 0.0264(10) 0.0484(13) 0.0513(12) -0.0003(9) 0.0211(9) -0.0063(10)
O8 0.0527(13) 0.0483(13) 0.0284(11) 0.0003(10) 0.0160(9) 0.0066(9)
O9 0.0444(11) 0.0542(14) 0.0404(12) 0.0101(11) 0.0049(9) 0.0181(11)
N10 0.0161(9) 0.0219(11) 0.0236(10) 0.0018(8) 0.0070(8) 0.0010(8)
O11 0.0231(9) 0.0520(13) 0.0253(9) -0.0009(8) 0.0028(7) -0.0053(9)
N12 0.0171(10) 0.0257(11) 0.0267(11) -0.0021(8) 0.0110(8) -0.0019(8)
C13 0.0217(12) 0.0282(14) 0.0255(13) -0.0062(10) 0.0111(10) -0.0054(10)
N14 0.0197(10) 0.0229(11) 0.0209(10) -0.0011(8) 0.0077(8) -0.0019(8)
N15 0.0161(10) 0.0228(11) 0.0295(12) 0.0003(8) 0.0065(8) -0.0028(9)
C16 0.0156(11) 0.0213(13) 0.0268(13) -0.0013(10) 0.0092(9) -0.0030(10)
C17 0.0189(12) 0.0264(14) 0.0228(12) 0.0015(10) 0.0067(10) -0.0031(10)
C18 0.0200(12) 0.0218(13) 0.0371(15) 0.0009(10) 0.0106(10) -0.0022(11)
C19 0.0201(12) 0.0268(14) 0.0288(13) 0.0049(11) 0.0070(10) -0.0012(11)
C20 0.0191(11) 0.0228(12) 0.0242(12) -0.0014(10) 0.0084(9) -0.0014(10)
C21 0.0166(11) 0.0254(14) 0.0390(15) -0.0029(10) 0.0127(10) -0.0081(11)
C22 0.0200(12) 0.0277(13) 0.0270(14) -0.0007(11) 0.0049(10) 0.0035(11)
C23 0.0228(12) 0.0365(15) 0.0214(13) -0.0034(11) 0.0073(10) -0.0013(11)
C24 0.0170(11) 0.0233(13) 0.0234(12) -0.0014(9) 0.0077(9) -0.0011(10)
C25 0.0394(17) 0.062(2) 0.050(2) 0.0161(15) 0.0104(15) 0.0033(16)
C26 0.0261(13) 0.0311(14) 0.0250(14) 0.0019(11) 0.0057(10) 0.0009(11)
C27 0.0200(12) 0.0260(13) 0.0232(12) -0.0043(10) 0.0062(9) 0.0003(10)
C28 0.0274(13) 0.0249(14) 0.0209(13) -0.0022(10) 0.0087(10) 0.0015(10)
C29 0.0429(17) 0.0398(19) 0.0463(19) 0.0212(15) 0.0244(15) 0.0069(15)
C30 0.0220(12) 0.0236(13) 0.0246(13) -0.0021(10) 0.0086(10) -0.0004(10)
C31 0.0194(12) 0.0234(13) 0.0332(15) 0.0004(10) 0.0071(10) 0.0033(11)
C32 0.0349(16) 0.054(2) 0.0328(17) 0.0066(15) 0.0022(14) -0.0070(14)
C33 0.0233(13) 0.0340(15) 0.0361(14) -0.0023(11) 0.0179(11) -0.0109(12)
C34 0.0203(12) 0.0282(14) 0.0270(13) -0.0003(10) 0.0095(10) -0.0042(11)
C35 0.0201(12) 0.0273(14) 0.0325(14) -0.0040(10) 0.0127(10) -0.0065(11)
C36 0.0333(15) 0.0296(14) 0.0216(13) 0.0084(12) 0.0074(11) -0.0004(11)
C37 0.0169(12) 0.0314(15) 0.0425(16) 0.0072(11) 0.0070(11) -0.0027(12)
C38 0.0283(14) 0.080(3) 0.0295(15) -0.0082(15) 0.0034(11) -0.0039(16)
C39 0.0202(12) 0.0312(16) 0.0451(16) -0.0004(11) 0.0104(11) -0.0086(13)
C40 0.0259(13) 0.0359(16) 0.0273(14) -0.0053(11) 0.0154(11) -0.0078(12)
C41 0.0210(13) 0.0455(18) 0.0312(15) -0.0003(12) 0.0084(11) 0.0060(14)
C42 0.0340(16) 0.051(2) 0.0322(16) 0.0064(15) -0.0080(13) -0.0135(14)
C43 0.0227(13) 0.0327(15) 0.0369(16) 0.0055(11) 0.0031(12) 0.0012(12)
C44 0.060(3) 0.049(2) 0.156(5) 0.0196(19) 0.048(3) 0.014(3)
C45 0.044(2) 0.043(2) 0.130(4) 0.0175(18) 0.048(2) 0.001(2)
C1 0.053(2) 0.086(3) 0.0460(19) -0.0138(19) 0.0092(15) -0.027(2)

loop_
_atom_type_symbol
_atom_type_scat_dispersion_real
_atom_type_scat_dispersion_imag
_atom_type_scat_Cromer_Mann_a1
_atom_type_scat_Cromer_Mann_a2
_atom_type_scat_Cromer_Mann_a3
_atom_type_scat_Cromer_Mann_a4
_atom_type_scat_Cromer_Mann_b1
_atom_type_scat_Cromer_Mann_b2
_atom_type_scat_Cromer_Mann_b3
_atom_type_scat_Cromer_Mann_b4
_atom_type_scat_Cromer_Mann_c
_atom_type_scat_source
_atom_type_scat_dispersion_source
C 0.01920 0.00962 2.31000 1.02000 1.58860 0.86500 20.84390 10.20750 0.56870 51.65120 0.215599998832 'International Tables Volume C Table 6.1.1.4 (pp. 500-502)' 'Henke, Gullikson and Davis, At. Data and Nucl. Data Tables, 1993, 54, 2'
Cl 0.36843 0.69943 11.46040 7.19640 6.25560 1.64550 0.01040 1.16620 18.51940 47.77840 -9.55739974976 'International Tables Volume C Table 6.1.1.4 (pp. 500-502)' 'Henke, Gullikson and Davis, At. Data and Nucl. Data Tables, 1993, 54, 2'
H 0.00000 0.00000 0.49300 0.32291 0.14019 0.04081 10.51090 26.12570 3.14236 57.79970 0.0030380000826 'International Tables Volume C Table 6.1.1.4 (pp. 500-502)' 'Henke, Gullikson and Davis, At. Data and Nucl. Data Tables, 1993, 54, 2'
Mn -0.54371 2.83629 11.28190 7.35730 3.01930 2.24410 5.34090 0.34320 17.86740 83.75430 1.089599967 'International Tables Volume C Table 6.1.1.4 (pp. 500-502)' 'Henke, Gullikson and Davis, At. Data and Nucl. Data Tables, 1993, 54, 2'
O 0.05239 0.03377 3.04850 2.28680 1.54630 0.86700 13.27710 5.70110 0.32390 32.90890 0.250800013542 'International Tables Volume C Table 6.1.1.4 (pp. 500-502)' 'Henke, Gullikson and Davis, At. Data and Nucl. Data Tables, 1993, 54, 2'
N 0.03256 0.01839 12.21260 3.13220 2.01250 1.16630 0.00570 9.89330 28.99750 0.58260 -11.5290002823 'International Tables Volume C Table 6.1.1.4 (pp. 500-502)' 'Henke, Gullikson and Davis, At. Data and Nucl. Data Tables, 1993, 54, 2'

loop_
_geom_angle_atom_site_label_1
_geom_angle_atom_site_label_2
_geom_angle_atom_site_label_3
_geom_angle
N10 Mn1 Cl2 94.67(6)
N12 Mn1 Cl2 95.68(6)
N12 Mn1 N10 169.65(8)
N14 Mn1 Cl2 98.84(6)
N14 Mn1 N10 89.33(8)
N14 Mn1 N12 88.91(8)
N15 Mn1 Cl2 90.73(6)
N15 Mn1 N10 89.68(8)
N15 Mn1 N12 90.36(8)
N15 Mn1 N14 170.43(8)
C29 O4 C17 119.9(2)
C42 O5 C36 117.9(2)
C45 O6 C39 114.7(2)
C24 N10 Mn1 127.22(15)
C27 N10 Mn1 126.80(15)
C27 N10 C24 105.69(18)
C41 O11 C38 117.3(2)
C13 N12 Mn1 127.87(16)
C35 N12 Mn1 126.12(17)
C35 N12 C13 106.0(2)
C28 C13 N12 125.3(2)
C40 C13 N12 109.9(2)
C40 C13 C28 124.8(2)
C20 N14 Mn1 126.56(16)
C30 N14 Mn1 127.32(15)
C30 N14 C20 105.91(19)
C18 N15 Mn1 125.69(18)
C31 N15 Mn1 126.79(16)
C31 N15 C18 106.4(2)
C20 C16 C17 117.0(2)
C24 C16 C17 117.6(2)
C24 C16 C20 125.4(2)
O4 C17 O3 125.3(2)
C16 C17 O3 124.4(2)
C16 C17 O4 110.35(19)
C21 C18 N15 125.3(2)
C37 C18 N15 109.1(2)
C37 C18 C21 125.6(2)
C26 C19 C20 107.3(2)
C16 C20 N14 125.2(2)
C19 C20 N14 109.8(2)
C19 C20 C16 124.8(2)
C35 C21 C18 125.9(2)
C39 C21 C18 118.8(2)
C39 C21 C35 115.3(2)
C31 C22 C27 124.8(2)
C41 C22 C27 118.0(2)
C41 C22 C31 117.2(2)
C34 C23 C27 107.7(2)
C16 C24 N10 125.0(2)
C34 C24 N10 110.3(2)
C34 C24 C16 124.6(2)
C30 C26 C19 107.0(2)
C22 C27 N10 125.3(2)
C23 C27 N10 109.3(2)
C23 C27 C22 125.4(2)
C30 C28 C13 124.5(2)
C36 C28 C13 118.7(2)
C36 C28 C30 116.8(2)
C25 C29 O4 108.2(2)
C26 C30 N14 109.9(2)
C28 C30 N14 125.7(2)
C28 C30 C26 124.4(2)
C22 C31 N15 125.5(2)
C43 C31 N15 109.6(2)
C43 C31 C22 124.8(3)
C40 C33 C35 107.3(2)
C24 C34 C23 107.0(2)
C21 C35 N12 125.2(2)
C33 C35 N12 109.9(2)
C33 C35 C21 124.9(2)
O8 C36 O5 124.9(2)
C28 C36 O5 109.6(2)
C28 C36 O8 125.5(2)
C43 C37 C18 107.5(2)
C1 C38 O11 107.3(3)
O7 C39 O6 125.0(2)
C21 C39 O6 111.7(2)
C21 C39 O7 123.3(3)
C33 C40 C13 107.0(2)
O11 C41 O9 124.8(3)
C22 C41 O9 124.0(3)
C22 C41 O11 111.2(2)
C32 C42 O5 110.1(2)
C37 C43 C31 107.4(2)
C44 C45 O6 105.9(3)

loop_
_geom_bond_atom_site_label_1
_geom_bond_atom_site_label_2
_geom_bond_distance
Mn1 Cl2 2.4233(7)
Mn1 N10 2.0198(19)
Mn1 N12 2.027(2)
Mn1 N14 2.0278(19)
Mn1 N15 2.015(2)
O3 C17 1.211(3)
O4 C17 1.316(3)
O4 C29 1.467(3)
O5 C36 1.333(3)
O5 C42 1.471(3)
O6 C39 1.320(4)
O6 C45 1.468(4)
O7 C39 1.209(3)
O8 C36 1.205(3)
O9 C41 1.204(4)
N10 C24 1.381(3)
N10 C27 1.384(3)
O11 C38 1.458(3)
O11 C41 1.329(4)
N12 C13 1.377(3)
N12 C35 1.369(3)
C13 C28 1.390(4)
C13 C40 1.440(3)
N14 C20 1.373(3)
N14 C30 1.378(3)
N15 C18 1.379(3)
N15 C31 1.374(3)
C16 C17 1.501(3)
C16 C20 1.391(3)
C16 C24 1.386(3)
C18 C21 1.390(4)
C18 C37 1.441(4)
C19 C20 1.429(3)
C19 C26 1.351(4)
C21 C35 1.390(4)
C21 C39 1.505(3)
C22 C27 1.391(4)
C22 C31 1.397(4)
C22 C41 1.514(4)
C23 C27 1.443(4)
C23 C34 1.346(4)
C24 C34 1.434(3)
C25 C29 1.481(5)
C26 C30 1.428(4)
C28 C30 1.391(4)
C28 C36 1.503(4)
C31 C43 1.436(4)
C32 C42 1.506(5)
C33 C35 1.442(4)
C33 C40 1.343(4)
C37 C43 1.340(4)
C38 C1 1.492(5)
C44 C45 1.490(6)
